data_4062408
_journal_name_full Organometallics
_journal_year 2003
_chemical_formula_sum 'C41 H44 N O3 Ta'
_chemical_formula_weight 779.72
_space_group_IT_number 15
_symmetry_cell_setting monoclinic
_symmetry_space_group_name_Hall '-C 2yc'
_symmetry_space_group_name_H-M 'C 1 2/c 1'
_cell_angle_alpha 90.00
_cell_angle_beta 114.2270(6)
_cell_angle_gamma 90.00
_cell_formula_units_Z 8
_cell_length_a 25.8800(4)
_cell_length_b 19.1250(3)
_cell_length_c 15.2890(3)
_cell_measurement_temperature 110(2)
_cell_volume 6900.9(2)
_diffrn_ambient_temperature 110(2)
_exptl_crystal_density_diffrn 1.501
_cod_original_sg_symbol_H-M 'C 2/c'
_cod_database_code 4062408

loop_
_symmetry_equiv_pos_as_xyz
'x, y, z'
'-x, y, -z+1/2'
'x+1/2, y+1/2, z'
'-x+1/2, y+1/2, -z+1/2'
'-x, -y, -z'
'x, -y, z-1/2'
'-x+1/2, -y+1/2, -z'
'x+1/2, -y+1/2, z-1/2'

loop_
_atom_site_label
_atom_site_type_symbol
_atom_site_fract_x
_atom_site_fract_y
_atom_site_fract_z
_atom_site_U_iso_or_equiv
_atom_site_adp_type
_atom_site_occupancy
_atom_site_symmetry_multiplicity
_atom_site_calc_flag
_atom_site_refinement_flags
_atom_site_disorder_assembly
_atom_site_disorder_group
Ta1 Ta 0.257907(7) 0.161140(8) 0.231051(12) 0.02208(7) Uani 1 1 d . . .
O2 O 0.33261(12) 0.13184(14) 0.2532(2) 0.0260(6) Uani 1 1 d . . .
O3 O 0.17881(12) 0.16054(13) 0.1955(2) 0.0256(6) Uani 1 1 d . . .
O4 O 0.27400(12) 0.13148(14) 0.3615(2) 0.0253(6) Uani 1 1 d . . .
N5 N 0.23937(14) 0.03380(17) 0.2105(2) 0.0230(7) Uani 1 1 d . . .
C6 C 0.24438(18) 0.1584(2) 0.0769(3) 0.0259(9) Uani 1 1 d . . .
H6A H 0.2670 0.1977 0.0688 0.031 Uiso 1 1 calc R . .
H6B H 0.2631 0.1151 0.0695 0.031 Uiso 1 1 calc R . .
C7 C 0.2698(2) 0.2750(2) 0.2486(3) 0.0335(11) Uani 1 1 d . . .
H7A H 0.2900 0.2906 0.2093 0.040 Uiso 1 1 calc R . .
H7B H 0.2319 0.2971 0.2215 0.040 Uiso 1 1 calc R . .
C8 C 0.18895(18) 0.1611(2) -0.0086(3) 0.0240(9) Uani 1 1 d . . .
C9 C 0.17454(19) 0.1095(2) -0.0795(3) 0.0301(10) Uani 1 1 d . . .
H9 H 0.2004 0.0724 -0.0723 0.036 Uiso 1 1 calc R . .
C10 C 0.1237(2) 0.1110(2) -0.1596(3) 0.0337(11) Uani 1 1 d . . .
H10 H 0.1148 0.0749 -0.2062 0.040 Uiso 1 1 calc R . .
C11 C 0.0858(2) 0.1645(2) -0.1724(4) 0.0365(11) Uani 1 1 d . . .
H11 H 0.0512 0.1661 -0.2281 0.044 Uiso 1 1 calc R . .
C12 C 0.0985(2) 0.2156(2) -0.1037(4) 0.0407(12) Uani 1 1 d . . .
H12 H 0.0723 0.2524 -0.1120 0.049 Uiso 1 1 calc R . .
C13 C 0.1491(2) 0.2143(2) -0.0224(3) 0.0320(10) Uani 1 1 d . . .
H13 H 0.1568 0.2500 0.0245 0.038 Uiso 1 1 calc R . .
C14 C 0.30133(19) 0.3028(2) 0.3481(3) 0.0279(10) Uani 1 1 d . . .
C15 C 0.3599(2) 0.3156(2) 0.3842(3) 0.0302(10) Uani 1 1 d . . .
H15 H 0.3796 0.3066 0.3448 0.036 Uiso 1 1 calc R . .
C16 C 0.3895(2) 0.3410(2) 0.4765(4) 0.0384(11) Uani 1 1 d . . .
H16 H 0.4291 0.3493 0.4994 0.046 Uiso 1 1 calc R . .
C17 C 0.3620(2) 0.3544(2) 0.5350(4) 0.0426(13) Uani 1 1 d . . .
H17 H 0.3822 0.3722 0.5979 0.051 Uiso 1 1 calc R . .
C18 C 0.3045(2) 0.3414(2) 0.5007(4) 0.0416(12) Uani 1 1 d . . .
H18 H 0.2852 0.3502 0.5407 0.050 Uiso 1 1 calc R . .
C19 C 0.2744(2) 0.3155(2) 0.4080(4) 0.0361(11) Uani 1 1 d . . .
H19 H 0.2350 0.3065 0.3859 0.043 Uiso 1 1 calc R . .
C20 C 0.36715(17) 0.0746(2) 0.2809(3) 0.0239(9) Uani 1 1 d . . .
C21 C 0.42477(18) 0.0844(2) 0.3371(3) 0.0262(9) Uani 1 1 d . . .
C22 C 0.45906(18) 0.0257(2) 0.3682(3) 0.0279(9) Uani 1 1 d . . .
H22 H 0.4982 0.0318 0.4074 0.033 Uiso 1 1 calc R . .
C23 C 0.43779(18) -0.0421(2) 0.3437(3) 0.0278(9) Uani 1 1 d . . .
C24 C 0.38034(18) -0.0494(2) 0.2864(3) 0.0261(9) Uani 1 1 d . . .
H24 H 0.3652 -0.0950 0.2686 0.031 Uiso 1 1 calc R . .
C25 C 0.34410(17) 0.0079(2) 0.2542(3) 0.0220(8) Uani 1 1 d . . .
C26 C 0.28283(17) -0.0027(2) 0.1851(3) 0.0258(9) Uani 1 1 d . . .
H26A H 0.2783 0.0134 0.1208 0.031 Uiso 1 1 calc R . .
H26B H 0.2746 -0.0535 0.1803 0.031 Uiso 1 1 calc R . .
C27 C 0.23651(15) -0.0005(2) 0.2941(3) 0.0235(9) Uani 1 1 d . . .
H27A H 0.2311 -0.0512 0.2807 0.028 Uiso 1 1 calc R . .
H27B H 0.2024 0.0170 0.3013 0.028 Uiso 1 1 calc R . .
C28 C 0.18285(16) 0.0209(2) 0.1284(3) 0.0224(8) Uani 1 1 d . . .
H28A H 0.1775 -0.0301 0.1176 0.027 Uiso 1 1 calc R . .
H28B H 0.1831 0.0421 0.0696 0.027 Uiso 1 1 calc R . .
C29 C 0.13310(17) 0.0502(2) 0.1449(3) 0.0253(9) Uani 1 1 d . . .
C30 C 0.08595(18) 0.0081(2) 0.1289(3) 0.0273(9) Uani 1 1 d . . .
H30 H 0.0864 -0.0392 0.1103 0.033 Uiso 1 1 calc R . .
C31 C 0.03834(19) 0.0335(2) 0.1394(3) 0.0296(10) Uani 1 1 d . . .
C32 C 0.03872(19) 0.1027(2) 0.1664(3) 0.0319(10) Uani 1 1 d . . .
H32 H 0.0064 0.1208 0.1731 0.038 Uiso 1 1 calc R . .
C33 C 0.08501(18) 0.1471(2) 0.1842(3) 0.0274(9) Uani 1 1 d . . .
C34 C 0.13204(18) 0.1189(2) 0.1741(3) 0.0266(9) Uani 1 1 d . . .
C35 C 0.28674(18) 0.0091(2) 0.3886(3) 0.0255(9) Uani 1 1 d . . .
C36 C 0.31695(18) -0.0465(2) 0.4439(3) 0.0260(9) Uani 1 1 d . . .
H36 H 0.3059 -0.0929 0.4217 0.031 Uiso 1 1 calc R . .
C37 C 0.36274(17) -0.0364(2) 0.5305(3) 0.0228(9) Uani 1 1 d . . .
C38 C 0.37731(18) 0.0324(2) 0.5621(3) 0.0252(9) Uani 1 1 d . . .
H38 H 0.4080 0.0402 0.6225 0.030 Uiso 1 1 calc R . .
C39 C 0.34843(18) 0.0900(2) 0.5082(3) 0.0258(9) Uani 1 1 d . . .
C40 C 0.30305(18) 0.0772(2) 0.4205(3) 0.0246(9) Uani 1 1 d . . .
C41 C 0.44766(19) 0.1582(2) 0.3613(3) 0.0315(10) Uani 1 1 d . . .
H41A H 0.4411 0.1835 0.3020 0.047 Uiso 1 1 calc R . .
H41B H 0.4884 0.1564 0.4018 0.047 Uiso 1 1 calc R . .
H41C H 0.4282 0.1823 0.3958 0.047 Uiso 1 1 calc R . .
C42 C 0.4763(2) -0.1050(2) 0.3785(4) 0.0358(11) Uani 1 1 d . . .
H42A H 0.4590 -0.1394 0.4058 0.054 Uiso 1 1 calc R . .
H42B H 0.5130 -0.0903 0.4277 0.054 Uiso 1 1 calc R . .
H42C H 0.4819 -0.1261 0.3245 0.054 Uiso 1 1 calc R . .
C43 C 0.36578(19) 0.1637(2) 0.5437(3) 0.0289(9) Uani 1 1 d . . .
H43A H 0.3947 0.1623 0.6097 0.043 Uiso 1 1 calc R . .
H43B H 0.3327 0.1896 0.5418 0.043 Uiso 1 1 calc R . .
H43C H 0.3812 0.1870 0.5025 0.043 Uiso 1 1 calc R . .
C44 C 0.39638(18) -0.0979(2) 0.5876(3) 0.0288(10) Uani 1 1 d . . .
H44A H 0.3716 -0.1285 0.6046 0.043 Uiso 1 1 calc R . .
H44B H 0.4274 -0.0810 0.6462 0.043 Uiso 1 1 calc R . .
H44C H 0.4120 -0.1241 0.5490 0.043 Uiso 1 1 calc R . .
C45 C 0.0858(2) 0.2221(2) 0.2148(4) 0.0396(12) Uani 1 1 d . . .
H45A H 0.1152 0.2282 0.2798 0.059 Uiso 1 1 calc R . .
H45B H 0.0488 0.2342 0.2140 0.059 Uiso 1 1 calc R . .
H45C H 0.0938 0.2527 0.1704 0.059 Uiso 1 1 calc R . .
C46 C -0.01161(18) -0.0140(3) 0.1227(3) 0.0374(11) Uani 1 1 d . . .
H46A H -0.0408 0.0120 0.1344 0.056 Uiso 1 1 calc R . .
H46B H 0.0009 -0.0539 0.1667 0.056 Uiso 1 1 calc R . .
H46C H -0.0273 -0.0309 0.0564 0.056 Uiso 1 1 calc R . .

loop_
_atom_site_aniso_label
_atom_site_aniso_U_11
_atom_site_aniso_U_22
_atom_site_aniso_U_33
_atom_site_aniso_U_23
_atom_site_aniso_U_13
_atom_site_aniso_U_12
Ta1 0.02468(10) 0.01801(10) 0.02131(10) 0.00064(7) 0.00717(7) 0.00001(7)
O2 0.0265(15) 0.0188(13) 0.0267(16) 0.0020(12) 0.0047(13) -0.0006(12)
O3 0.0317(16) 0.0204(14) 0.0256(16) 0.0035(12) 0.0125(13) 0.0042(12)
O4 0.0311(16) 0.0211(13) 0.0198(15) 0.0003(11) 0.0065(13) 0.0004(12)
N5 0.0241(18) 0.0220(17) 0.0222(19) 0.0011(13) 0.0090(14) 0.0038(14)
C6 0.027(2) 0.025(2) 0.028(2) 0.0004(18) 0.0140(18) -0.0037(18)
C7 0.039(3) 0.022(2) 0.033(3) 0.0016(18) 0.009(2) -0.0019(19)
C8 0.028(2) 0.026(2) 0.019(2) 0.0033(17) 0.0110(17) -0.0031(18)
C9 0.034(2) 0.032(2) 0.025(2) -0.0008(18) 0.014(2) 0.0025(19)
C10 0.037(3) 0.037(2) 0.027(3) -0.004(2) 0.014(2) -0.010(2)
C11 0.031(2) 0.035(3) 0.033(3) 0.001(2) 0.003(2) -0.008(2)
C12 0.035(3) 0.031(2) 0.044(3) 0.003(2) 0.004(2) 0.002(2)
C13 0.039(3) 0.023(2) 0.029(3) -0.0020(18) 0.009(2) 0.000(2)
C14 0.034(2) 0.018(2) 0.030(2) 0.0025(17) 0.011(2) 0.0012(18)
C15 0.039(3) 0.0208(19) 0.035(3) 0.0039(18) 0.019(2) -0.0012(19)
C16 0.044(3) 0.028(2) 0.036(3) 0.003(2) 0.010(2) -0.005(2)
C17 0.066(4) 0.023(2) 0.029(3) -0.0012(19) 0.010(3) -0.004(2)
C18 0.067(4) 0.026(2) 0.041(3) 0.006(2) 0.032(3) 0.013(2)
C19 0.039(3) 0.025(2) 0.047(3) 0.008(2) 0.020(2) 0.007(2)
C20 0.025(2) 0.027(2) 0.019(2) -0.0001(16) 0.0088(18) 0.0002(17)
C21 0.026(2) 0.023(2) 0.028(2) 0.0023(17) 0.0100(19) 0.0002(18)
C22 0.024(2) 0.032(2) 0.025(2) -0.0011(18) 0.0067(18) -0.0008(19)
C23 0.027(2) 0.029(2) 0.027(2) 0.0002(17) 0.0108(19) 0.0051(18)
C24 0.029(2) 0.023(2) 0.026(2) -0.0027(17) 0.0107(19) -0.0022(18)
C25 0.023(2) 0.026(2) 0.020(2) 0.0001(16) 0.0120(17) -0.0007(17)
C26 0.025(2) 0.024(2) 0.027(2) -0.0030(17) 0.0091(18) -0.0007(17)
C27 0.0136(19) 0.021(2) 0.025(2) -0.0102(15) -0.0041(16) 0.0064(15)
C28 0.026(2) 0.0230(19) 0.017(2) -0.0006(16) 0.0081(17) -0.0036(17)
C29 0.024(2) 0.030(2) 0.018(2) 0.0041(17) 0.0046(17) 0.0036(18)
C30 0.029(2) 0.027(2) 0.022(2) 0.0016(17) 0.0064(18) -0.0047(18)
C31 0.032(2) 0.038(2) 0.017(2) 0.0072(18) 0.0073(18) 0.001(2)
C32 0.029(2) 0.043(3) 0.026(2) 0.008(2) 0.014(2) 0.008(2)
C33 0.027(2) 0.033(2) 0.021(2) 0.0066(17) 0.0094(18) 0.0043(18)
C34 0.025(2) 0.029(2) 0.023(2) 0.0040(17) 0.0079(18) -0.0001(18)
C35 0.029(2) 0.024(2) 0.024(2) 0.0012(17) 0.0116(18) -0.0002(18)
C36 0.030(2) 0.022(2) 0.029(2) -0.0027(17) 0.0160(19) -0.0022(18)
C37 0.027(2) 0.025(2) 0.019(2) 0.0048(16) 0.0124(18) 0.0037(17)
C38 0.026(2) 0.028(2) 0.022(2) 0.0003(17) 0.0105(18) -0.0035(17)
C39 0.032(2) 0.025(2) 0.023(2) -0.0002(17) 0.0135(19) -0.0007(18)
C40 0.029(2) 0.023(2) 0.023(2) 0.0038(16) 0.0117(18) 0.0027(17)
C41 0.025(2) 0.029(2) 0.035(3) 0.0009(19) 0.0065(19) -0.0023(19)
C42 0.030(2) 0.033(2) 0.039(3) 0.000(2) 0.008(2) 0.004(2)
C43 0.034(2) 0.024(2) 0.025(2) -0.0009(17) 0.0089(19) 0.0019(19)
C44 0.028(2) 0.029(2) 0.030(2) 0.0056(18) 0.0114(19) 0.0002(18)
C45 0.038(3) 0.034(2) 0.050(3) 0.004(2) 0.021(2) 0.013(2)
C46 0.025(2) 0.054(3) 0.027(2) 0.004(2) 0.0054(19) -0.008(2)

loop_
_geom_bond_atom_site_label_1
_geom_bond_atom_site_label_2
_geom_bond_distance
_geom_bond_site_symmetry_2
_geom_bond_publ_flag
Ta1 O3 1.890(3) . ?
Ta1 O2 1.905(3) . ?
Ta1 O4 1.947(3) . ?
Ta1 C7 2.200(4) . ?
Ta1 C6 2.237(4) . ?
Ta1 N5 2.477(3) . ?
O2 C20 1.366(5) . ?
O3 C34 1.371(5) . ?
O4 C40 1.378(5) . ?
N5 C27 1.466(6) . ?
N5 C26 1.504(5) . ?
N5 C28 1.506(5) . ?
C6 C8 1.494(6) . ?
C6 H6A 0.9900 . ?
C6 H6B 0.9900 . ?
C7 C14 1.497(6) . ?
C7 H7A 0.9900 . ?
C7 H7B 0.9900 . ?
C8 C9 1.398(6) . ?
C8 C13 1.402(6) . ?
C9 C10 1.383(6) . ?
C9 H9 0.9500 . ?
C10 C11 1.374(6) . ?
C10 H10 0.9500 . ?
C11 C12 1.370(7) . ?
C11 H11 0.9500 . ?
C12 C13 1.387(6) . ?
C12 H12 0.9500 . ?
C13 H13 0.9500 . ?
C14 C19 1.381(7) . ?
C14 C15 1.406(6) . ?
C15 C16 1.388(7) . ?
C15 H15 0.9500 . ?
C16 C17 1.376(8) . ?
C16 H16 0.9500 . ?
C17 C18 1.383(8) . ?
C17 H17 0.9500 . ?
C18 C19 1.399(7) . ?
C18 H18 0.9500 . ?
C19 H19 0.9500 . ?
C20 C21 1.395(6) . ?
C20 C25 1.396(6) . ?
C21 C22 1.389(6) . ?
C21 C41 1.516(5) . ?
C22 C23 1.398(6) . ?
C22 H22 0.9500 . ?
C23 C24 1.389(6) . ?
C23 C42 1.513(6) . ?
C24 C25 1.395(6) . ?
C24 H24 0.9500 . ?
C25 C26 1.516(5) . ?
C26 H26A 0.9900 . ?
C26 H26B 0.9900 . ?
C27 C35 1.506(5) . ?
C27 H27A 0.9900 . ?
C27 H27B 0.9900 . ?
C28 C29 1.517(6) . ?
C28 H28A 0.9900 . ?
C28 H28B 0.9900 . ?
C29 C34 1.391(6) . ?
C29 C30 1.397(6) . ?
C30 C31 1.393(6) . ?
C30 H30 0.9500 . ?
C31 C32 1.386(6) . ?
C31 C46 1.514(6) . ?
C32 C33 1.401(6) . ?
C32 H32 0.9500 . ?
C33 C34 1.397(6) . ?
C33 C45 1.507(6) . ?
C35 C36 1.384(6) . ?
C35 C40 1.395(6) . ?
C36 C37 1.381(6) . ?
C36 H36 0.9500 . ?
C37 C38 1.400(6) . ?
C37 C44 1.509(5) . ?
C38 C39 1.394(6) . ?
C38 H38 0.9500 . ?
C39 C40 1.395(6) . ?
C39 C43 1.512(5) . ?
C41 H41A 0.9800 . ?
C41 H41B 0.9800 . ?
C41 H41C 0.9800 . ?
C42 H42A 0.9800 . ?
C42 H42B 0.9800 . ?
C42 H42C 0.9800 . ?
C43 H43A 0.9800 . ?
C43 H43B 0.9800 . ?
C43 H43C 0.9800 . ?
C44 H44A 0.9800 . ?
C44 H44B 0.9800 . ?
C44 H44C 0.9800 . ?
C45 H45A 0.9800 . ?
C45 H45B 0.9800 . ?
C45 H45C 0.9800 . ?
C46 H46A 0.9800 . ?
C46 H46B 0.9800 . ?
C46 H46C 0.9800 . ?
